data_7214225
loop_
_publ_author_name
'Luo, Zhong-Zhen'
'Lin, Chen-Sheng'
'Zhang, Wei-Long'
'Zhang, Hao'
'He, Zhang-Zhen'
'Cheng, Wen-Dan'

_publ_section_title
;
 Ba18F18In8S21 and Ba9F10In4S10: new kind of mixed anion compounds with
 the novel low-dimensional structure
;
_journal_issue 13
_journal_name_full CrystEngComm
_journal_page_first 2788
_journal_paper_doi 10.1039/c3ce41954a
_journal_volume 16
_journal_year 2014
_chemical_formula_sum 'Ba9 F10 In4 S10'
_chemical_formula_weight 2205.95
_chemical_name_systematic
; 
 ? 
;
_space_group_IT_number 62
_symmetry_cell_setting orthorhombic
_symmetry_space_group_name_Hall '-P 2ac 2n'
_symmetry_space_group_name_H-M 'P n m a'
_atom_sites_solution_hydrogens none
_atom_sites_solution_primary direct
_atom_sites_solution_secondary difmap
_audit_creation_method SHELXL-97
_cell_angle_alpha 90.00
_cell_angle_beta 90.00
_cell_angle_gamma 90.00
_cell_formula_units_Z 4
_cell_length_a 12.5686(8)
_cell_length_b 19.2822(12)
_cell_length_c 12.5835(9)
_cell_measurement_reflns_used 6771
_cell_measurement_temperature 293(2)
_cell_measurement_theta_max 27.4779
_cell_measurement_theta_min 2.1124
_cell_volume 3049.6(3)
_computing_structure_refinement 'SHELXL-97 (Sheldrick, 1997)'
_computing_structure_solution 'SHELXS-97 (Sheldrick, 1990)'
_diffrn_ambient_temperature 293(2)
_diffrn_detector_area_resol_mean 14.6306
_diffrn_measured_fraction_theta_full 0.992
_diffrn_measured_fraction_theta_max 0.992
_diffrn_measurement_device_type Mercury70
_diffrn_measurement_method CCD_Profile_fitting
_diffrn_radiation_monochromator graphite
_diffrn_radiation_source 'fine-focus sealed tube'
_diffrn_radiation_type MoK\a
_diffrn_radiation_wavelength 0.71073
_diffrn_reflns_av_R_equivalents 0.0215
_diffrn_reflns_av_sigmaI/netI 0.0112
_diffrn_reflns_limit_h_max 14
_diffrn_reflns_limit_h_min -14
_diffrn_reflns_limit_k_max 22
_diffrn_reflns_limit_k_min -22
_diffrn_reflns_limit_l_max 14
_diffrn_reflns_limit_l_min -14
_diffrn_reflns_number 18461
_diffrn_reflns_theta_full 25.00
_diffrn_reflns_theta_max 25.00
_diffrn_reflns_theta_min 2.11
_diffrn_standards_number 3907
_exptl_absorpt_coefficient_mu 15.111
_exptl_absorpt_correction_T_max 0.221
_exptl_absorpt_correction_T_min 0.082
_exptl_absorpt_correction_type multi-scan
_exptl_crystal_colour Red
_exptl_crystal_density_diffrn 4.805
_exptl_crystal_density_method 'not measured'
_exptl_crystal_description Prism
_exptl_crystal_F_000 3800
_exptl_crystal_size_max 0.2000
_exptl_crystal_size_mid 0.1500
_exptl_crystal_size_min 0.1000
_refine_diff_density_max 5.614
_refine_diff_density_min -6.033
_refine_diff_density_rms 0.379
_refine_ls_extinction_method none
_refine_ls_goodness_of_fit_ref 1.049
_refine_ls_hydrogen_treatment none
_refine_ls_matrix_type full
_refine_ls_number_parameters 163
_refine_ls_number_reflns 2755
_refine_ls_number_restraints 0
_refine_ls_restrained_S_all 1.049
_refine_ls_R_factor_all 0.0586
_refine_ls_R_factor_gt 0.0523
_refine_ls_shift/su_max 0.001
_refine_ls_shift/su_mean 0.000
_refine_ls_structure_factor_coef Fsqd
_refine_ls_weighting_details 'calc w=1/[\s^2^(Fo^2^)+(0.0708P)^2^+102.2169P] where P=(Fo^2^+2Fc^2^)/3'
_refine_ls_weighting_scheme calc
_refine_ls_wR_factor_gt 0.1418
_refine_ls_wR_factor_ref 0.1477
_reflns_number_gt 2408
_reflns_number_total 2776
_reflns_threshold_expression >2sigma(I)
_cod_data_source_file c3ce41954a.cif
_cod_data_source_block compd2
_cod_depositor_comments
;
The following automatic conversions were performed:

'_exptl_absorpt_correction_type' value 'Multi-scan' changed to
'multi-scan' according to
/usr/data/users/saulius/crontab/automatic-downloads/current/RSC/lib/dictionaries/cif_core.dic
dictionary named 'cif_core.dic' version 2.4.2 from 2011-04-26.

Automatic conversion script
Id: cif_fix_values 2281 2013-09-26 08:29:07Z andrius 
;
_cod_original_sg_symbol_H-M Pnma
_cod_database_code 7214225

loop_
_symmetry_equiv_pos_as_xyz
'x, y, z'
'-x+1/2, -y, z+1/2'
'-x, y+1/2, -z'
'x+1/2, -y+1/2, -z+1/2'
'-x, -y, -z'
'x-1/2, y, -z-1/2'
'x, -y-1/2, z'
'-x-1/2, y-1/2, z-1/2'

loop_
_atom_site_label
_atom_site_type_symbol
_atom_site_fract_x
_atom_site_fract_y
_atom_site_fract_z
_atom_site_U_iso_or_equiv
_atom_site_adp_type
_atom_site_occupancy
_atom_site_symmetry_multiplicity
_atom_site_calc_flag
_atom_site_refinement_flags
Ba1 Ba 0.36885(5) 0.57586(3) 0.25625(5) 0.0117(2) Uani 1 1 d .
Ba2 Ba 0.12194(5) 0.57744(3) 0.00371(4) 0.0117(2) Uani 1 1 d .
Ba3 Ba 0.11884(5) 0.42432(3) 0.25010(5) 0.0122(2) Uani 1 1 d .
Ba4 Ba 0.62837(5) 0.57533(3) -0.00569(5) 0.0120(2) Uani 1 1 d .
Ba5 Ba -0.12693(9) 0.7500 -0.00078(9) 0.0351(3) Uani 1 2 d S
In1 In 0.17567(9) 0.7500 0.19732(9) 0.0186(3) Uani 1 2 d S
In2 In 0.08008(9) 0.7500 -0.29526(9) 0.0193(3) Uani 1 2 d S
In3 In 0.29400(13) 0.7500 -0.08340(13) 0.0475(5) Uani 1 2 d S
In4 In 0.48106(14) 0.7500 0.10556(14) 0.0540(5) Uani 1 2 d S
S1 S 0.3622(3) 0.7500 0.2595(3) 0.0171(9) Uani 1 2 d S
S2 S 0.1072(2) 0.64187(17) 0.2663(2) 0.0229(7) Uani 1 1 d .
S3 S 0.3798(2) 0.64759(17) 0.0057(2) 0.0246(7) Uani 1 1 d .
S4 S 0.1389(2) 0.63757(18) -0.2377(2) 0.0242(7) Uani 1 1 d .
S5 S 0.1351(3) 0.7500 -0.4875(3) 0.0174(9) Uani 1 2 d S
S6 S 0.1217(3) 0.7500 0.0075(3) 0.0171(9) Uani 1 2 d S
S7 S 0.3858(3) 0.7500 -0.2544(3) 0.0194(9) Uani 1 2 d S
F1 F -0.1242(4) 0.6265(3) -0.0014(4) 0.0167(15) Uani 1 1 d .
F2 F 0.5030(4) 0.4983(3) -0.1244(5) 0.0134(14) Uani 1 1 d .
F3 F 0.4971(4) 0.5003(3) 0.3763(5) 0.0151(15) Uani 1 1 d .
F4 F 0.7463(4) 0.4974(3) 0.1203(5) 0.0136(14) Uani 1 1 d .
F5 F 0.2458(4) 0.5026(3) 0.1297(5) 0.0151(14) Uani 1 1 d .

loop_
_atom_site_aniso_label
_atom_site_aniso_U_11
_atom_site_aniso_U_22
_atom_site_aniso_U_33
_atom_site_aniso_U_23
_atom_site_aniso_U_13
_atom_site_aniso_U_12
Ba1 0.0098(4) 0.0120(4) 0.0134(4) -0.0001(2) -0.0004(2) -0.0008(2)
Ba2 0.0126(4) 0.0118(4) 0.0106(4) 0.0003(2) 0.0000(2) -0.0005(2)
Ba3 0.0099(4) 0.0125(4) 0.0142(4) 0.0007(2) 0.0008(2) 0.0003(2)
Ba4 0.0136(4) 0.0118(4) 0.0108(4) -0.0007(2) -0.0011(2) 0.0007(2)
Ba5 0.0448(8) 0.0171(6) 0.0435(8) 0.000 -0.0026(5) 0.000
In1 0.0205(6) 0.0128(5) 0.0225(6) 0.000 -0.0051(4) 0.000
In2 0.0212(6) 0.0156(6) 0.0209(6) 0.000 0.0032(4) 0.000
In3 0.0589(10) 0.0248(7) 0.0589(10) 0.000 0.0474(8) 0.000
In4 0.0581(10) 0.0376(9) 0.0663(11) 0.000 0.0529(9) 0.000
S1 0.0154(19) 0.018(2) 0.018(2) 0.000 0.0005(14) 0.000
S2 0.0179(13) 0.0284(17) 0.0225(14) 0.0109(12) -0.0041(11) -0.0121(12)
S3 0.0287(17) 0.0175(16) 0.0275(17) -0.0018(11) 0.0107(12) 0.0011(11)
S4 0.0234(15) 0.0272(18) 0.0220(15) 0.0095(12) 0.0045(11) 0.0103(12)
S5 0.017(2) 0.019(2) 0.0168(19) 0.000 -0.0010(14) 0.000
S6 0.018(2) 0.014(2) 0.019(2) 0.000 -0.0045(14) 0.000
S7 0.020(2) 0.018(2) 0.020(2) 0.000 -0.0016(15) 0.000
F1 0.023(4) 0.007(3) 0.020(4) -0.005(2) -0.001(2) 0.000(2)
F2 0.009(3) 0.016(4) 0.016(4) 0.000(2) -0.002(2) 0.001(2)
F3 0.012(3) 0.016(4) 0.017(4) 0.000(2) -0.001(2) 0.000(2)
F4 0.011(3) 0.018(4) 0.012(3) 0.003(2) -0.001(2) 0.000(2)
F5 0.013(3) 0.015(4) 0.017(4) 0.001(2) 0.000(2) 0.000(2)

loop_
_atom_type_symbol
_atom_type_description
_atom_type_scat_dispersion_real
_atom_type_scat_dispersion_imag
_atom_type_scat_source
F F 0.0171 0.0103 'International Tables Vol C Tables 4.2.6.8 and 6.1.1.4'
S S 0.1246 0.1234 'International Tables Vol C Tables 4.2.6.8 and 6.1.1.4'
In In -0.7276 1.3100 'International Tables Vol C Tables 4.2.6.8 and 6.1.1.4'
Ba Ba -0.3244 2.2819 'International Tables Vol C Tables 4.2.6.8 and 6.1.1.4'

loop_
_geom_angle_atom_site_label_1
_geom_angle_atom_site_label_2
_geom_angle_atom_site_label_3
_geom_angle
_geom_angle_site_symmetry_1
_geom_angle_site_symmetry_3
F5 Ba1 F3 114.05(17) . .
F5 Ba1 F4 73.00(18) . 6_556
F3 Ba1 F4 72.89(16) . 6_556
F5 Ba1 F2 72.34(16) . 5_665
F3 Ba1 F2 72.41(18) . 5_665
F4 Ba1 F2 113.59(16) 6_556 5_665
F5 Ba1 F1 138.98(17) . 6_656
F3 Ba1 F1 66.77(17) . 6_656
F4 Ba1 F1 68.31(16) 6_556 6_656
F2 Ba1 F1 136.40(16) 5_665 6_656
F5 Ba1 S2 134.07(14) . 6_656
F3 Ba1 S2 72.89(14) . 6_656
F4 Ba1 S2 143.44(14) 6_556 6_656
F2 Ba1 S2 66.96(13) 5_665 6_656
F1 Ba1 S2 86.60(12) 6_656 6_656
F5 Ba1 S1 121.97(14) . .
F3 Ba1 S1 123.97(14) . .
F4 Ba1 S1 123.17(14) 6_556 .
F2 Ba1 S1 123.22(14) 5_665 .
F1 Ba1 S1 71.81(14) 6_656 .
S2 Ba1 S1 68.56(9) 6_656 .
F5 Ba1 S3 71.65(14) . .
F3 Ba1 S3 135.99(13) . .
F4 Ba1 S3 141.80(13) 6_556 .
F2 Ba1 S3 68.23(13) 5_665 .
F1 Ba1 S3 138.59(13) 6_656 .
S2 Ba1 S3 74.19(8) 6_656 .
S1 Ba1 S3 67.10(9) . .
F5 Ba1 S2 70.58(13) . .
F3 Ba1 S2 138.22(13) . .
F4 Ba1 S2 69.18(13) 6_556 .
F2 Ba1 S2 139.80(13) 5_665 .
F1 Ba1 S2 83.23(11) 6_656 .
S2 Ba1 S2 135.82(10) 6_656 .
S1 Ba1 S2 67.41(8) . .
S3 Ba1 S2 85.71(7) . .
F5 Ba1 In4 111.19(13) . .
F3 Ba1 In4 120.33(12) . .
F4 Ba1 In4 159.04(12) 6_556 .
F2 Ba1 In4 86.84(12) 5_665 .
F1 Ba1 In4 100.63(12) 6_656 .
S2 Ba1 In4 47.65(7) 6_656 .
S1 Ba1 In4 36.55(7) . .
S3 Ba1 In4 40.13(6) . .
S2 Ba1 In4 92.39(5) . .
F5 Ba1 Ba3 93.06(12) . 6_656
F3 Ba1 Ba3 35.89(13) . 6_656
F4 Ba1 Ba3 92.72(12) 6_556 6_656
F2 Ba1 Ba3 36.55(12) 5_665 6_656
F1 Ba1 Ba3 101.73(11) 6_656 6_656
S2 Ba1 Ba3 65.94(6) 6_656 6_656
S1 Ba1 Ba3 134.35(7) . 6_656
S3 Ba1 Ba3 103.12(5) . 6_656
S2 Ba1 Ba3 158.22(5) . 6_656
In4 Ba1 Ba3 107.26(2) . 6_656
F5 Ba1 Ba3 36.21(13) . .
F3 Ba1 Ba3 94.65(12) . .
F4 Ba1 Ba3 36.80(12) 6_556 .
F2 Ba1 Ba3 93.72(12) 5_665 .
F1 Ba1 Ba3 104.01(11) 6_656 .
S2 Ba1 Ba3 159.23(6) 6_656 .
S1 Ba1 Ba3 131.50(7) . .
S3 Ba1 Ba3 106.62(5) . .
S2 Ba1 Ba3 64.14(5) . .
In4 Ba1 Ba3 143.12(3) . .
Ba3 Ba1 Ba3 94.14(2) 6_656 .
F3 Ba2 F5 72.54(16) 6_556 .
F3 Ba2 F3 72.1(2) 6_556 2_564
F5 Ba2 F3 112.64(18) . 2_564
F3 Ba2 F4 113.27(18) 6_556 5_665
F5 Ba2 F4 72.17(18) . 5_665
F3 Ba2 F4 72.21(16) 2_564 5_665
F3 Ba2 F1 66.88(16) 6_556 .
F5 Ba2 F1 137.13(16) . .
F3 Ba2 F1 67.31(16) 2_564 .
F4 Ba2 F1 137.10(16) 5_665 .
F3 Ba2 S4 140.64(14) 6_556 .
F5 Ba2 S4 135.50(14) . .
F3 Ba2 S4 71.02(14) 2_564 .
F4 Ba2 S4 67.08(13) 5_665 .
F1 Ba2 S4 86.55(12) . .
F3 Ba2 S6 123.74(14) 6_556 .
F5 Ba2 S6 122.45(14) . .
F3 Ba2 S6 124.91(14) 2_564 .
F4 Ba2 S6 122.98(14) 5_665 .
F1 Ba2 S6 72.98(14) . .
S4 Ba2 S6 69.98(9) . .
F3 Ba2 S3 139.68(13) 6_556 .
F5 Ba2 S3 70.32(13) . .
F3 Ba2 S3 137.85(13) 2_564 .
F4 Ba2 S3 69.09(13) 5_665 .
F1 Ba2 S3 140.35(13) . .
S4 Ba2 S3 79.01(8) . .
S6 Ba2 S3 67.40(8) . .
F3 Ba2 S2 68.41(14) 6_556 .
F5 Ba2 S2 70.30(14) . .
F3 Ba2 S2 137.13(13) 2_564 .
F4 Ba2 S2 139.63(13) 5_665 .
F1 Ba2 S2 82.29(11) . .
S4 Ba2 S2 138.57(9) . .
S6 Ba2 S2 68.60(8) . .
S3 Ba2 S2 84.63(7) . .
F3 Ba2 Ba2 36.17(13) 6_556 5_565
F5 Ba2 Ba2 93.09(12) . 5_565
F3 Ba2 Ba2 35.89(13) 2_564 5_565
F4 Ba2 Ba2 93.09(12) 5_665 5_565
F1 Ba2 Ba2 61.23(12) . 5_565
S4 Ba2 Ba2 105.94(7) . 5_565
S6 Ba2 Ba2 134.21(7) . 5_565
S3 Ba2 Ba2 158.39(6) . 5_565
S2 Ba2 Ba2 103.18(5) . 5_565
F3 Ba2 Ba3 36.01(12) 6_556 .
F5 Ba2 Ba3 36.53(12) . .
F3 Ba2 Ba3 92.46(13) 2_564 .
F4 Ba2 Ba3 93.19(12) 5_665 .
F1 Ba2 Ba3 101.96(11) . .
S4 Ba2 Ba3 157.08(6) . .
S6 Ba2 Ba3 132.77(7) . .
S3 Ba2 Ba3 105.60(5) . .
S2 Ba2 Ba3 64.21(5) . .
Ba2 Ba2 Ba3 61.846(17) 5_565 .
F3 Ba2 Ba1 92.44(13) 6_556 2_564
F5 Ba2 Ba1 92.48(13) . 2_564
F3 Ba2 Ba1 35.83(12) 2_564 2_564
F4 Ba2 Ba1 36.39(12) 5_665 2_564
F1 Ba2 Ba1 102.26(11) . 2_564
S4 Ba2 Ba1 64.36(6) . 2_564
S6 Ba2 Ba1 134.32(7) . 2_564
S3 Ba2 Ba1 104.20(5) . 2_564
S2 Ba2 Ba1 157.07(5) . 2_564
Ba2 Ba2 Ba1 61.531(17) 5_565 2_564
Ba3 Ba2 Ba1 92.90(2) . 2_564
F3 Ba3 F2 73.35(18) 6_556 2_565
F3 Ba3 F5 72.07(16) 6_556 .
F2 Ba3 F5 111.36(17) 2_565 .
F3 Ba3 F4 114.80(17) 6_556 6_556
F2 Ba3 F4 71.84(16) 2_565 6_556
F5 Ba3 F4 72.01(18) . 6_556
F3 Ba3 S4 140.09(14) 6_556 2_565
F2 Ba3 S4 135.44(13) 2_565 2_565
F5 Ba3 S4 71.13(14) . 2_565
F4 Ba3 S4 66.91(13) 6_556 2_565
F3 Ba3 F1 66.67(17) 6_556 5_565
F2 Ba3 F1 138.28(16) 2_565 5_565
F5 Ba3 F1 67.36(17) . 5_565
F4 Ba3 F1 136.37(16) 6_556 5_565
S4 Ba3 F1 85.22(12) 2_565 5_565
F3 Ba3 S7 122.17(14) 6_556 2_565
F2 Ba3 S7 124.16(14) 2_565 2_565
F5 Ba3 S7 124.49(14) . 2_565
F4 Ba3 S7 123.03(14) 6_556 2_565
S4 Ba3 S7 69.67(9) 2_565 2_565
F1 Ba3 S7 71.67(14) 5_565 2_565
F3 Ba3 S4 67.80(13) 6_556 5_565
F2 Ba3 S4 71.38(13) 2_565 5_565
F5 Ba3 S4 136.92(14) . 5_565
F4 Ba3 S4 140.16(13) 6_556 5_565
S4 Ba3 S4 138.42(11) 2_565 5_565
F1 Ba3 S4 82.71(11) 5_565 5_565
S7 Ba3 S4 68.76(9) 2_565 5_565
F3 Ba3 S3 140.64(13) 6_556 2_565
F2 Ba3 S3 71.32(14) 2_565 2_565
F5 Ba3 S3 137.93(14) . 2_565
F4 Ba3 S3 69.34(14) 6_556 2_565
S4 Ba3 S3 78.93(8) 2_565 2_565
F1 Ba3 S3 139.27(13) 5_565 2_565
S7 Ba3 S3 67.66(9) 2_565 2_565
S4 Ba3 S3 84.80(7) 5_565 2_565
F3 Ba3 In3 155.82(12) 6_556 2_565
F2 Ba3 In3 108.06(13) 2_565 2_565
F5 Ba3 In3 126.34(13) . 2_565
F4 Ba3 In3 87.73(13) 6_556 2_565
S4 Ba3 In3 55.25(7) 2_565 2_565
F1 Ba3 In3 103.69(12) 5_565 2_565
S7 Ba3 In3 36.45(7) 2_565 2_565
S4 Ba3 In3 89.45(6) 5_565 2_565
S3 Ba3 In3 37.50(6) 2_565 2_565
F3 Ba3 Ba2 35.83(12) 6_556 .
F2 Ba3 Ba2 92.76(13) 2_565 .
F5 Ba3 Ba2 36.24(12) . .
F4 Ba3 Ba2 94.16(13) 6_556 .
S4 Ba3 Ba2 106.07(6) 2_565 .
F1 Ba3 Ba2 60.98(12) 5_565 .
S7 Ba3 Ba2 132.63(7) 2_565 .
S4 Ba3 Ba2 102.35(5) 5_565 .
S3 Ba3 Ba2 159.71(6) 2_565 .
In3 Ba3 Ba2 158.56(3) 2_565 .
F3 Ba3 Ba1 35.85(13) 6_556 6_556
F2 Ba3 Ba1 37.53(12) 2_565 6_556
F5 Ba3 Ba1 92.42(12) . 6_556
F4 Ba3 Ba1 95.22(12) 6_556 6_556
S4 Ba3 Ba1 158.43(6) 2_565 6_556
F1 Ba3 Ba1 101.58(11) 5_565 6_556
S7 Ba3 Ba1 131.89(7) 2_565 6_556
S4 Ba3 Ba1 63.13(6) 5_565 6_556
S3 Ba3 Ba1 106.87(5) 2_565 6_556
In3 Ba3 Ba1 139.60(3) 2_565 6_556
Ba2 Ba3 Ba1 61.552(16) . 6_556
F2 Ba4 F4 110.85(18) . .
F2 Ba4 F5 72.92(16) . 5_665
F4 Ba4 F5 72.51(18) . 5_665
F2 Ba4 F2 71.6(2) . 5_665
F4 Ba4 F2 71.50(16) . 5_665
F5 Ba4 F2 114.52(17) 5_665 5_665
F2 Ba4 F1 138.66(16) . 1_655
F4 Ba4 F1 68.11(16) . 1_655
F5 Ba4 F1 67.49(16) 5_665 1_655
F2 Ba4 F1 136.49(16) 5_665 1_655
F2 Ba4 S2 133.84(13) . 6_656
F4 Ba4 S2 73.57(14) . 6_656
F5 Ba4 S2 143.16(14) 5_665 6_656
F2 Ba4 S2 66.62(13) 5_665 6_656
F1 Ba4 S2 86.80(11) 1_655 6_656
F2 Ba4 S5 124.39(14) . 6_655
F4 Ba4 S5 124.76(14) . 6_655
F5 Ba4 S5 122.02(14) 5_665 6_655
F2 Ba4 S5 123.46(14) 5_665 6_655
F1 Ba4 S5 70.99(14) 1_655 6_655
S2 Ba4 S5 68.61(9) 6_656 6_655
F2 Ba4 S3 72.96(13) . .
F4 Ba4 S3 135.97(13) . .
F5 Ba4 S3 142.20(13) 5_665 .
F2 Ba4 S3 68.53(12) 5_665 .
F1 Ba4 S3 138.24(13) 1_655 .
S2 Ba4 S3 74.26(8) 6_656 .
S5 Ba4 S3 67.51(9) 6_655 .
F2 Ba4 S4 71.79(14) . 6_655
F4 Ba4 S4 137.66(13) . 6_655
F5 Ba4 S4 68.12(14) 5_665 6_655
F2 Ba4 S4 140.14(13) 5_665 6_655
F1 Ba4 S4 82.74(11) 1_655 6_655
S2 Ba4 S4 136.56(9) 6_656 6_655
S5 Ba4 S4 68.11(9) 6_655 6_655
S3 Ba4 S4 86.12(7) . 6_655
F2 Ba4 In4 112.84(12) . .
F4 Ba4 In4 121.16(13) . .
F5 Ba4 In4 158.02(13) 5_665 .
F2 Ba4 In4 87.08(12) 5_665 .
F1 Ba4 In4 100.19(12) 1_655 .
S2 Ba4 In4 47.77(7) 6_656 .
S5 Ba4 In4 36.61(7) 6_655 .
S3 Ba4 In4 40.32(6) . .
S4 Ba4 In4 92.94(6) 6_655 .
F2 Ba4 Ba1 37.31(12) . 5_665
F4 Ba4 Ba1 92.86(13) . 5_665
F5 Ba4 Ba1 35.67(12) 5_665 5_665
F2 Ba4 Ba1 95.31(12) 5_665 5_665
F1 Ba4 Ba1 102.09(10) 1_655 5_665
S2 Ba4 Ba1 159.89(6) 6_656 5_665
S5 Ba4 Ba1 131.26(7) 6_655 5_665
S3 Ba4 Ba1 108.32(5) . 5_665
S4 Ba4 Ba1 63.15(6) 6_655 5_665
In4 Ba4 Ba1 144.48(3) . 5_665
F2 Ba4 Ba2 93.07(12) . 5_665
F4 Ba4 Ba2 36.63(13) . 5_665
F5 Ba4 Ba2 35.92(13) 5_665 5_665
F2 Ba4 Ba2 94.69(12) 5_665 5_665
F1 Ba4 Ba2 60.78(12) 1_655 5_665
S2 Ba4 Ba2 108.73(6) 6_656 5_665
S5 Ba4 Ba2 131.74(7) 6_655 5_665
S3 Ba4 Ba2 160.66(6) . 5_665
S4 Ba4 Ba2 102.46(5) 6_655 5_665
In4 Ba4 Ba2 153.07(3) . 5_665
Ba1 Ba4 Ba2 62.206(15) 5_665 5_665
F1 Ba5 F1 178.3(3) 7_575 .
F1 Ba5 S5 90.80(14) 7_575 6
F1 Ba5 S5 90.80(14) . 6
F1 Ba5 S1 90.24(14) 7_575 6_556
F1 Ba5 S1 90.24(14) . 6_556
S5 Ba5 S1 90.26(11) 6 6_556
F1 Ba5 S7 89.76(14) 7_575 6
F1 Ba5 S7 89.76(14) . 6
S5 Ba5 S7 90.14(11) 6 6
S1 Ba5 S7 179.61(11) 6_556 6
F1 Ba5 S6 89.19(14) 7_575 .
F1 Ba5 S6 89.19(14) . .
S5 Ba5 S6 179.08(11) 6 .
S1 Ba5 S6 90.67(10) 6_556 .
S7 Ba5 S6 88.94(10) 6 .
F1 Ba5 Ba1 42.73(13) 7_575 4_465
F1 Ba5 Ba1 137.70(14) . 4_465
S5 Ba5 Ba1 91.25(6) 6 4_465
S1 Ba5 Ba1 47.514(14) 6_556 4_465
S7 Ba5 Ba1 132.475(14) 6 4_465
S6 Ba5 Ba1 89.38(5) . 4_465
F1 Ba5 Ba1 137.70(14) 7_575 6_556
F1 Ba5 Ba1 42.73(13) . 6_556
S5 Ba5 Ba1 91.25(6) 6 6_556
S1 Ba5 Ba1 47.514(14) 6_556 6_556
S7 Ba5 Ba1 132.475(14) 6 6_556
S6 Ba5 Ba1 89.38(5) . 6_556
Ba1 Ba5 Ba1 94.99(3) 4_465 6_556
F1 Ba5 Ba4 138.40(14) 7_575 1_455
F1 Ba5 Ba4 43.22(14) . 1_455
S5 Ba5 Ba4 47.616(14) 6 1_455
S1 Ba5 Ba4 89.04(6) 6_556 1_455
S7 Ba5 Ba4 91.23(6) 6 1_455
S6 Ba5 Ba4 132.402(14) . 1_455
Ba1 Ba5 Ba4 123.07(3) 4_465 1_455
Ba1 Ba5 Ba4 57.110(13) 6_556 1_455
F1 Ba5 Ba4 43.22(14) 7_575 7_475
F1 Ba5 Ba4 138.40(14) . 7_475
S5 Ba5 Ba4 47.616(14) 6 7_475
S1 Ba5 Ba4 89.04(6) 6_556 7_475
S7 Ba5 Ba4 91.23(6) 6 7_475
S6 Ba5 Ba4 132.402(14) . 7_475
Ba1 Ba5 Ba4 57.110(14) 4_465 7_475
Ba1 Ba5 Ba4 123.07(3) 6_556 7_475
Ba4 Ba5 Ba4 95.19(3) 1_455 7_475
F1 Ba5 Ba2 42.43(14) 7_575 7_575
F1 Ba5 Ba2 135.95(14) . 7_575
S5 Ba5 Ba2 133.210(13) 6 7_575
S1 Ba5 Ba2 91.06(6) 6_556 7_575
S7 Ba5 Ba2 88.67(6) 6 7_575
S6 Ba5 Ba2 46.770(13) . 7_575
Ba1 Ba5 Ba2 57.489(13) 4_465 7_575
Ba1 Ba5 Ba2 122.46(3) 6_556 7_575
Ba4 Ba5 Ba2 179.17(2) 1_455 7_575
Ba4 Ba5 Ba2 85.643(13) 7_475 7_575
F1 Ba5 Ba2 135.95(14) 7_575 .
F1 Ba5 Ba2 42.43(14) . .
S5 Ba5 Ba2 133.210(13) 6 .
S1 Ba5 Ba2 91.06(6) 6_556 .
S7 Ba5 Ba2 88.67(6) 6 .
S6 Ba5 Ba2 46.770(13) . .
Ba1 Ba5 Ba2 122.46(3) 4_465 .
Ba1 Ba5 Ba2 57.489(13) 6_556 .
Ba4 Ba5 Ba2 85.643(13) 1_455 .
Ba4 Ba5 Ba2 179.17(2) 7_475 .
Ba2 Ba5 Ba2 93.53(3) 7_575 .
S2 In1 S2 119.23(17) 7_575 .
S2 In1 S1 102.96(9) 7_575 .
S2 In1 S1 102.96(9) . .
S2 In1 S6 104.36(9) 7_575 .
S2 In1 S6 104.36(9) . .
S1 In1 S6 124.31(14) . .
S4 In2 S4 128.97(17) 7_575 .
S4 In2 S5 101.85(8) 7_575 .
S4 In2 S5 101.85(8) . .
S4 In2 S7 102.89(8) 7_575 6
S4 In2 S7 102.89(8) . 6
S5 In2 S7 120.33(14) . 6
S7 In3 S6 146.03(15) . .
S7 In3 S3 100.97(9) . 7_575
S6 In3 S3 99.85(9) . 7_575
S7 In3 S3 100.97(9) . .
S6 In3 S3 99.85(9) . .
S3 In3 S3 103.54(16) 7_575 .
S7 In3 In4 107.13(11) . .
S6 In3 In4 106.83(10) . .
S3 In3 In4 51.78(8) 7_575 .
S3 In3 In4 51.78(8) . .
S7 In3 Ba3 54.882(18) . 2_564
S6 In3 Ba3 118.28(4) . 2_564
S3 In3 Ba3 139.07(8) 7_575 2_564
S3 In3 Ba3 58.03(7) . 2_564
In4 In3 Ba3 100.08(3) . 2_564
S7 In3 Ba3 54.882(18) . 8_665
S6 In3 Ba3 118.28(4) . 8_665
S3 In3 Ba3 58.03(7) 7_575 8_665
S3 In3 Ba3 139.07(8) . 8_665
In4 In3 Ba3 100.08(3) . 8_665
Ba3 In3 Ba3 109.76(4) 2_564 8_665
S5 In4 S1 165.14(16) 6_655 .
S5 In4 S3 95.27(10) 6_655 .
S1 In4 S3 94.69(9) . .
S5 In4 S3 95.27(10) 6_655 7_575
S1 In4 S3 94.69(9) . 7_575
S3 In4 S3 95.65(16) . 7_575
S5 In4 In3 97.17(11) 6_655 .
S1 In4 In3 97.68(11) . .
S3 In4 In3 47.83(8) . .
S3 In4 In3 47.83(8) 7_575 .
S5 In4 Ba4 55.426(17) 6_655 .
S1 In4 Ba4 123.19(3) . .
S3 In4 Ba4 56.26(6) . .
S3 In4 Ba4 131.68(9) 7_575 .
In3 In4 Ba4 94.30(4) . .
S5 In4 Ba4 55.426(17) 6_655 7_575
S1 In4 Ba4 123.19(3) . 7_575
S3 In4 Ba4 131.68(9) . 7_575
S3 In4 Ba4 56.26(6) 7_575 7_575
In3 In4 Ba4 94.30(4) . 7_575
Ba4 In4 Ba4 110.85(3) . 7_575
S5 In4 Ba1 123.62(3) 6_655 7_575
S1 In4 Ba1 54.869(18) . 7_575
S3 In4 Ba1 131.29(8) . 7_575
S3 In4 Ba1 56.48(7) 7_575 7_575
In3 In4 Ba1 94.99(4) . 7_575
Ba4 In4 Ba1 170.71(6) . 7_575
Ba4 In4 Ba1 68.911(14) 7_575 7_575
S5 In4 Ba1 123.62(3) 6_655 .
S1 In4 Ba1 54.869(18) . .
S3 In4 Ba1 56.48(7) . .
S3 In4 Ba1 131.29(8) 7_575 .
In3 In4 Ba1 94.99(4) . .
Ba4 In4 Ba1 68.911(14) . .
Ba4 In4 Ba1 170.71(6) 7_575 .
Ba1 In4 Ba1 109.72(4) 7_575 .
In4 S1 In1 109.19(16) . .
In4 S1 Ba5 139.78(16) . 6_656
In1 S1 Ba5 111.03(14) . 6_656
In4 S1 Ba1 88.58(7) . 7_575
In1 S1 Ba1 91.13(7) . 7_575
Ba5 S1 Ba1 90.63(7) 6_656 7_575
In4 S1 Ba1 88.58(7) . .
In1 S1 Ba1 91.13(7) . .
Ba5 S1 Ba1 90.63(7) 6_656 .
Ba1 S1 Ba1 176.83(14) 7_575 .
In1 S2 Ba1 129.16(12) . 6_556
In1 S2 Ba4 129.59(11) . 6_556
Ba1 S2 Ba4 90.10(7) 6_556 6_556
In1 S2 Ba1 88.07(9) . .
Ba1 S2 Ba1 135.31(11) 6_556 .
Ba4 S2 Ba1 79.42(7) 6_556 .
In1 S2 Ba2 87.07(9) . .
Ba1 S2 Ba2 80.22(7) 6_556 .
Ba4 S2 Ba2 135.70(11) 6_556 .
Ba1 S2 Ba2 77.93(7) . .
In3 S3 In4 80.39(11) . .
In3 S3 Ba4 133.83(11) . .
In4 S3 Ba4 83.42(8) . .
In3 S3 Ba1 134.93(11) . .
In4 S3 Ba1 83.39(9) . .
Ba4 S3 Ba1 84.91(7) . .
In3 S3 Ba3 84.47(9) . 2_564
In4 S3 Ba3 136.41(11) . 2_564
Ba4 S3 Ba3 78.23(6) . 2_564
Ba1 S3 Ba3 132.96(10) . 2_564
In3 S3 Ba2 84.46(9) . .
In4 S3 Ba2 136.86(10) . .
Ba4 S3 Ba2 133.24(10) . .
Ba1 S3 Ba2 79.34(6) . .
Ba3 S3 Ba2 81.11(7) 2_564 .
In2 S4 Ba2 125.61(12) . .
In2 S4 Ba3 126.93(12) . 2_564
Ba2 S4 Ba3 88.56(8) . 2_564
In2 S4 Ba4 91.14(9) . 6
Ba2 S4 Ba4 138.32(11) . 6
Ba3 S4 Ba4 82.23(7) 2_564 6
In2 S4 Ba3 90.56(9) . 5_565
Ba2 S4 Ba3 81.84(7) . 5_565
Ba3 S4 Ba3 138.05(11) 2_564 5_565
Ba4 S4 Ba3 78.55(7) 6 5_565
In4 S5 In2 111.53(15) 6 .
In4 S5 Ba5 139.67(17) 6 6_655
In2 S5 Ba5 108.80(14) . 6_655
In4 S5 Ba4 87.96(7) 6 6
In2 S5 Ba4 91.01(7) . 6
Ba5 S5 Ba4 91.37(7) 6_655 6
In4 S5 Ba4 87.96(7) 6 4_464
In2 S5 Ba4 91.01(7) . 4_464
Ba5 S5 Ba4 91.37(7) 6_655 4_464
Ba4 S5 Ba4 175.88(14) 6 4_464
In3 S6 In1 101.98(14) . .
In3 S6 Ba5 150.25(16) . .
In1 S6 Ba5 107.77(13) . .
In3 S6 Ba2 89.57(7) . 7_575
In1 S6 Ba2 90.78(6) . 7_575
Ba5 S6 Ba2 90.03(6) . 7_575
In3 S6 Ba2 89.57(7) . .
In1 S6 Ba2 90.78(6) . .
Ba5 S6 Ba2 90.03(6) . .
Ba2 S6 Ba2 178.35(13) 7_575 .
In3 S7 In2 103.83(15) . 6_655
In3 S7 Ba5 148.84(17) . 6_655
In2 S7 Ba5 107.34(14) 6_655 6_655
In3 S7 Ba3 88.67(7) . 8_665
In2 S7 Ba3 90.72(7) 6_655 8_665
Ba5 S7 Ba3 90.92(7) 6_655 8_665
In3 S7 Ba3 88.67(7) . 2_564
In2 S7 Ba3 90.72(7) 6_655 2_564
Ba5 S7 Ba3 90.92(7) 6_655 2_564
Ba3 S7 Ba3 177.22(14) 8_665 2_564
Ba5 F1 Ba2 107.8(2) . .
Ba5 F1 Ba1 107.3(2) . 6_556
Ba2 F1 Ba1 85.33(14) . 6_556
Ba5 F1 Ba4 106.8(2) . 1_455
Ba2 F1 Ba4 145.4(2) . 1_455
Ba1 F1 Ba4 84.20(14) 6_556 1_455
Ba5 F1 Ba3 107.6(2) . 5_565
Ba2 F1 Ba3 84.96(14) . 5_565
Ba1 F1 Ba3 145.1(2) 6_556 5_565
Ba4 F1 Ba3 85.05(14) 1_455 5_565
Ba4 F2 Ba3 111.4(2) . 2_564
Ba4 F2 Ba1 106.77(18) . 5_665
Ba3 F2 Ba1 105.9(2) 2_564 5_665
Ba4 F2 Ba4 108.4(2) . 5_665
Ba3 F2 Ba4 107.49(18) 2_564 5_665
Ba1 F2 Ba4 116.9(2) 5_665 5_665
Ba2 F3 Ba1 112.2(2) 6_656 .
Ba2 F3 Ba3 108.17(19) 6_656 6_656
Ba1 F3 Ba3 108.3(2) . 6_656
Ba2 F3 Ba2 107.9(2) 6_656 2_565
Ba1 F3 Ba2 108.21(19) . 2_565
Ba3 F3 Ba2 112.1(2) 6_656 2_565
Ba4 F4 Ba1 110.6(2) . 6_656
Ba4 F4 Ba3 109.17(19) . 6_656
Ba1 F4 Ba3 106.8(2) 6_656 6_656
Ba4 F4 Ba2 107.6(2) . 5_665
Ba1 F4 Ba2 106.68(19) 6_656 5_665
Ba3 F4 Ba2 115.9(2) 6_656 5_665
Ba1 F5 Ba2 114.5(2) . .
Ba1 F5 Ba3 108.2(2) . .
Ba2 F5 Ba3 107.23(19) . .
Ba1 F5 Ba4 107.86(19) . 5_665
Ba2 F5 Ba4 107.6(2) . 5_665
Ba3 F5 Ba4 111.5(2) . 5_665

loop_
_geom_bond_atom_site_label_1
_geom_bond_atom_site_label_2
_geom_bond_distance
_geom_bond_site_symmetry_2
Ba1 F5 2.631(6) .
Ba1 F3 2.647(6) .
Ba1 F4 2.660(6) 6_556
Ba1 F2 2.718(6) 5_665
Ba1 F1 3.237(6) 6_656
Ba1 S2 3.267(3) 6_656
Ba1 S1 3.3591(7) .
Ba1 S3 3.446(3) .
Ba1 S2 3.529(3) .
Ba1 In4 4.1060(10) .
Ba1 Ba3 4.2915(9) 6_656
Ba1 Ba3 4.2916(9) .
Ba2 F3 2.638(6) 6_556
Ba2 F5 2.650(6) .
Ba2 F3 2.656(6) 2_564
Ba2 F4 2.694(6) 5_665
Ba2 F1 3.236(6) .
Ba2 S4 3.258(3) .
Ba2 S6 3.3276(7) .
Ba2 S3 3.512(3) .
Ba2 S2 3.535(3) .
Ba2 Ba2 4.2807(12) 5_565
Ba2 Ba3 4.2816(9) .
Ba2 Ba1 4.2951(9) 2_564
Ba3 F3 2.649(6) 6_556
Ba3 F2 2.658(6) 2_565
Ba3 F5 2.668(6) .
Ba3 F4 2.685(6) 6_556
Ba3 S4 3.274(3) 2_565
Ba3 F1 3.279(6) 5_565
Ba3 S7 3.3623(7) 2_565
Ba3 S4 3.455(3) 5_565
Ba3 S3 3.502(3) 2_565
Ba3 In3 4.1095(10) 2_565
Ba3 Ba1 4.2915(9) 6_556
Ba4 F2 2.631(6) .
Ba4 F4 2.640(6) .
Ba4 F5 2.682(6) 5_665
Ba4 F2 2.724(6) 5_665
Ba4 F1 3.262(6) 1_655
Ba4 S2 3.285(3) 6_656
Ba4 S5 3.3701(7) 6_655
Ba4 S3 3.424(3) .
Ba4 S4 3.448(3) 6_655
Ba4 In4 4.0904(10) .
Ba4 Ba1 4.2944(9) 5_665
Ba4 Ba2 4.3043(9) 5_665
Ba5 F1 2.382(7) 7_575
Ba5 F1 2.382(7) .
Ba5 S5 2.994(4) 6
Ba5 S1 3.039(4) 6_556
Ba5 S7 3.084(4) 6
Ba5 S6 3.126(4) .
Ba5 Ba1 4.5548(10) 4_465
Ba5 Ba1 4.5548(10) 6_556
Ba5 Ba4 4.5613(10) 1_455
Ba5 Ba4 4.5613(10) 7_475
Ba5 Ba2 4.5670(10) 7_575
In1 S2 2.417(3) 7_575
In1 S2 2.417(3) .
In1 S1 2.471(4) .
In1 S6 2.483(4) .
In2 S4 2.402(3) 7_575
In2 S4 2.402(3) .
In2 S5 2.516(4) .
In2 S7 2.521(4) 6
In3 S7 2.442(4) .
In3 S6 2.449(4) .
In3 S3 2.514(3) 7_575
In3 S3 2.514(3) .
In3 In4 3.344(3) .
In3 Ba3 4.1095(10) 2_564
In3 Ba3 4.1095(10) 8_665
In4 S5 2.441(4) 6_655
In4 S1 2.446(4) .
In4 S3 2.664(4) .
In4 S3 2.664(4) 7_575
In4 Ba4 4.0904(10) 7_575
In4 Ba1 4.1060(10) 7_575
S1 Ba5 3.039(4) 6_656
S1 Ba1 3.3591(7) 7_575
S2 Ba1 3.267(3) 6_556
S2 Ba4 3.285(3) 6_556
S3 Ba3 3.502(3) 2_564
S4 Ba3 3.274(3) 2_564
S4 Ba4 3.448(3) 6
S4 Ba3 3.455(3) 5_565
S5 In4 2.441(4) 6
S5 Ba5 2.994(4) 6_655
S5 Ba4 3.3701(7) 6
S5 Ba4 3.3701(7) 4_464
S6 Ba2 3.3276(7) 7_575
S7 In2 2.521(4) 6_655
S7 Ba5 3.084(4) 6_655
S7 Ba3 3.3623(7) 8_665
S7 Ba3 3.3623(7) 2_564
F1 Ba1 3.237(6) 6_556
F1 Ba4 3.262(6) 1_455
F1 Ba3 3.279(6) 5_565
F2 Ba3 2.658(6) 2_564
F2 Ba1 2.718(6) 5_665
F2 Ba4 2.724(6) 5_665
F3 Ba2 2.638(6) 6_656
F3 Ba3 2.649(6) 6_656
F3 Ba2 2.656(6) 2_565
F4 Ba1 2.660(6) 6_656
F4 Ba3 2.685(6) 6_656
F4 Ba2 2.694(6) 5_665
F5 Ba4 2.682(6) 5_665
